data_2225895
loop_
_publ_author_name
'Cui, Ji-Wen'
'Cui, Xiao-Bing'
'Yu, Hai-Hui'
'Xu, Ji-Qing'
'Wang, Shu-Hong'

_publ_section_title
;
 Poly[tetrakis(2,2'-bipyridine)undeca-\m-oxido-hexaoxidodicopper(II)hexavanadium(V)]
;
_journal_coeditor_code HY2298
_journal_issue 5
_journal_name_full 'Acta Crystallographica Section E'
_journal_page_first m568
_journal_paper_doi 10.1107/S1600536810014224
_journal_volume 66
_journal_year 2010
_chemical_formula_iupac '[Cu2 V6 O17 (C10 H8 N2)4]'
_chemical_formula_moiety 'C40 H32 Cu2 N8 O17 V6'
_chemical_formula_sum 'C40 H32 Cu2 N8 O17 V6'
_chemical_formula_weight 1329.46
_chemical_name_systematic
;
Poly[tetrakis(2,2'-bipyridine)undeca-\m-oxido-
hexaoxidodicopper(II)hexavanadium(V)]
;
_space_group_IT_number 14
_symmetry_cell_setting monoclinic
_symmetry_space_group_name_Hall '-P 2ybc'
_symmetry_space_group_name_H-M 'P 1 21/c 1'
_atom_sites_solution_hydrogens geom
_atom_sites_solution_primary direct
_atom_sites_solution_secondary difmap
_audit_creation_method SHELXL-97
_cell_angle_alpha 90.00
_cell_angle_beta 92.00(3)
_cell_angle_gamma 90.00
_cell_formula_units_Z 2
_cell_length_a 15.512(3)
_cell_length_b 14.761(3)
_cell_length_c 10.470(2)
_cell_measurement_reflns_used 7302
_cell_measurement_temperature 293(2)
_cell_measurement_theta_max 26.03
_cell_measurement_theta_min 2.39
_cell_volume 2395.9(8)
_computing_cell_refinement 'RAPID-AUTO (Rigaku, 1998)'
_computing_data_collection 'RAPID-AUTO (Rigaku, 1998)'
_computing_data_reduction 'RAPID-AUTO (Rigaku, 1998)'
_computing_molecular_graphics 'ORTEPIII (Burnett & Johnson, 1996)'
_computing_publication_material 'SHELXL97 (Sheldrick, 2008)'
_computing_structure_refinement 'SHELXL97 (Sheldrick, 2008)'
_computing_structure_solution 'SHELXS97 (Sheldrick, 2008)'
_diffrn_ambient_temperature 293(2)
_diffrn_detector_area_resol_mean 10
_diffrn_measured_fraction_theta_full 0.999
_diffrn_measured_fraction_theta_max 0.999
_diffrn_measurement_device_type 'Rigaku R-AXIS RAPID'
_diffrn_measurement_method '\w scans'
_diffrn_radiation_monochromator graphite
_diffrn_radiation_source 'fine-focus sealed tube'
_diffrn_radiation_type MoK\a
_diffrn_radiation_wavelength 0.71073
_diffrn_reflns_av_R_equivalents 0.0272
_diffrn_reflns_av_sigmaI/netI 0.0234
_diffrn_reflns_limit_h_max 19
_diffrn_reflns_limit_h_min -19
_diffrn_reflns_limit_k_max 18
_diffrn_reflns_limit_k_min -18
_diffrn_reflns_limit_l_max 12
_diffrn_reflns_limit_l_min -12
_diffrn_reflns_number 20154
_diffrn_reflns_theta_full 26.06
_diffrn_reflns_theta_max 26.06
_diffrn_reflns_theta_min 2.39
_diffrn_standards_decay_% 0
_diffrn_standards_interval_count 0
_diffrn_standards_interval_time 0
_diffrn_standards_number 0
_exptl_absorpt_coefficient_mu 2.066
_exptl_absorpt_correction_T_max 0.5771
_exptl_absorpt_correction_T_min 0.3845
_exptl_absorpt_correction_type multi-scan
_exptl_absorpt_process_details '(ABSCOR; Higashi, 1995)'
_exptl_crystal_colour Red
_exptl_crystal_density_diffrn 1.843
_exptl_crystal_density_method 'not measured'
_exptl_crystal_description Block
_exptl_crystal_F_000 1320
_exptl_crystal_size_max 0.57
_exptl_crystal_size_mid 0.40
_exptl_crystal_size_min 0.30
_refine_diff_density_max 0.467
_refine_diff_density_min -0.672
_refine_ls_extinction_method none
_refine_ls_goodness_of_fit_ref 1.051
_refine_ls_hydrogen_treatment refall
_refine_ls_matrix_type full
_refine_ls_number_parameters 395
_refine_ls_number_reflns 4742
_refine_ls_number_restraints 0
_refine_ls_restrained_S_all 1.051
_refine_ls_R_factor_all 0.0388
_refine_ls_R_factor_gt 0.0306
_refine_ls_shift/su_max 0.001
_refine_ls_shift/su_mean 0.000
_refine_ls_structure_factor_coef Fsqd
_refine_ls_weighting_details 'calc w=1/[\s^2^(Fo^2^)+(0.0468P)^2^+1.8261P] where P=(Fo^2^+2Fc^2^)/3'
_refine_ls_weighting_scheme calc
_refine_ls_wR_factor_gt 0.0821
_refine_ls_wR_factor_ref 0.0869
_reflns_number_gt 4010
_reflns_number_total 4742
_reflns_threshold_expression I>2\s(I)
_cod_data_source_file hy2298.cif
_cod_data_source_block I
_cod_depositor_comments
;
The following automatic conversions were performed:
'_symmetry_cell_setting' value 'Monoclinic' changed to 'monoclinic'
according to '/home/saulius/struct/CIF-dictionaries/cif_core.dic'
dictionary named 'cif_core.dic' version 2.4.1 from 2010-06-29.

Automatic conversion script
Id: cif_fix_enum 1527 2010-12-29 10:47:43Z saulius 
;
_cod_original_sg_symbol_H-M 'P 21/c'
_cod_database_code 2225895
_cod_database_fobs_code 2225895

loop_
_symmetry_equiv_pos_as_xyz
'x, y, z'
'-x, y+1/2, -z+1/2'
'-x, -y, -z'
'x, -y-1/2, z-1/2'

loop_
_atom_site_type_symbol
_atom_site_label
_atom_site_fract_x
_atom_site_fract_y
_atom_site_fract_z
_atom_site_U_iso_or_equiv
_atom_site_adp_type
_atom_site_calc_flag
_atom_site_refinement_flags
_atom_site_occupancy
_atom_site_disorder_assembly
_atom_site_disorder_group
Cu Cu1 0.23318(2) 0.97904(2) 0.20082(3) 0.02820(11) Uani d . 1 . .
V V1 0.08531(3) 1.05781(3) 0.42475(4) 0.02542(12) Uani d . 1 . .
V V2 0.31303(3) 1.19857(3) 0.31446(4) 0.02286(12) Uani d . 1 . .
V V3 0.25041(3) 1.14320(3) 0.60425(4) 0.02692(12) Uani d . 1 . .
O O1 0.14691(13) 0.98560(13) 0.3484(2) 0.0341(5) Uani d . 1 . .
O O2 0.0000 1.0000 0.5000 0.0553(10) Uani d S 1 . .
O O3 0.04662(16) 1.13047(15) 0.3236(2) 0.0510(6) Uani d . 1 . .
O O4 0.27773(15) 1.10202(14) 0.2580(2) 0.0427(5) Uani d . 1 . .
O O5 0.41332(14) 1.21072(16) 0.2836(2) 0.0436(5) Uani d . 1 . .
O O6 0.25003(15) 1.28957(15) 0.2414(2) 0.0430(5) Uani d . 1 . .
O O7 0.30503(16) 1.20006(18) 0.4860(2) 0.0510(6) Uani d . 1 . .
O O8 0.14570(16) 1.12151(18) 0.5470(2) 0.0551(7) Uani d . 1 . .
O O9 0.2978(2) 1.05097(19) 0.6372(3) 0.0846(11) Uani d . 1 . .
N N1 0.17768(16) 0.86159(15) 0.1249(2) 0.0318(5) Uani d . 1 . .
N N2 0.15122(14) 1.03192(15) 0.0616(2) 0.0268(5) Uani d . 1 . .
N N3 0.32645(15) 0.91624(15) 0.3159(2) 0.0294(5) Uani d . 1 . .
N N4 0.33465(15) 0.96215(17) 0.0718(2) 0.0318(5) Uani d . 1 . .
C C1 0.1889(2) 0.7771(2) 0.1683(3) 0.0430(8) Uani d . 1 . .
C C2 0.1533(3) 0.7026(2) 0.1050(4) 0.0546(11) Uani d . 1 . .
C C3 0.1052(3) 0.7157(2) -0.0051(4) 0.0527(10) Uani d . 1 . .
C C4 0.0924(2) 0.8026(2) -0.0504(4) 0.0437(8) Uani d . 1 . .
C C5 0.12893(18) 0.87492(19) 0.0171(3) 0.0313(6) Uani d . 1 . .
C C6 0.11711(17) 0.97065(19) -0.0214(3) 0.0292(6) Uani d . 1 . .
C C7 0.0741(2) 0.9974(3) -0.1329(3) 0.0428(8) Uani d . 1 . .
C C8 0.0654(2) 1.0887(3) -0.1598(3) 0.0453(8) Uani d . 1 . .
C C9 0.0985(2) 1.1508(2) -0.0744(3) 0.0393(7) Uani d . 1 . .
C C10 0.14073(19) 1.1201(2) 0.0355(3) 0.0333(6) Uani d . 1 . .
C C11 0.3215(2) 0.9033(2) 0.4409(3) 0.0407(7) Uani d . 1 . .
C C12 0.3903(3) 0.8710(3) 0.5148(4) 0.0550(10) Uani d . 1 . .
C C13 0.4660(3) 0.8537(3) 0.4584(4) 0.0615(12) Uani d . 1 . .
C C14 0.4726(2) 0.8668(3) 0.3293(4) 0.0498(9) Uani d . 1 . .
C C15 0.40065(19) 0.8971(2) 0.2594(3) 0.0340(7) Uani d . 1 . .
C C16 0.40090(19) 0.9128(2) 0.1201(3) 0.0343(6) Uani d . 1 . .
C C17 0.4643(2) 0.8791(3) 0.0428(4) 0.0478(9) Uani d . 1 . .
C C18 0.4617(3) 0.8992(3) -0.0851(4) 0.0562(10) Uani d . 1 . .
C C19 0.3964(2) 0.9526(3) -0.1333(3) 0.0509(9) Uani d . 1 . .
C C20 0.3348(2) 0.9822(3) -0.0522(3) 0.0409(8) Uani d . 1 . .
H H1 0.299(2) 1.013(2) -0.078(3) 0.032(9) Uiso d . 1 . .
H H2 0.387(2) 0.969(3) -0.223(4) 0.057(11) Uiso d . 1 . .
H H3 0.508(3) 0.880(2) -0.129(4) 0.053(11) Uiso d . 1 . .
H H4 0.498(2) 0.846(3) 0.078(4) 0.050(11) Uiso d . 1 . .
H H5 0.522(3) 0.856(2) 0.292(3) 0.052(11) Uiso d . 1 . .
H H6 0.510(3) 0.835(3) 0.498(4) 0.065(12) Uiso d . 1 . .
H H7 0.384(3) 0.867(3) 0.598(4) 0.072(13) Uiso d . 1 . .
H H8 0.272(2) 0.916(2) 0.474(3) 0.030(8) Uiso d . 1 . .
H H9 0.1628(19) 1.159(2) 0.094(3) 0.026(8) Uiso d . 1 . .
H H10 0.091(2) 1.207(3) -0.088(3) 0.052(11) Uiso d . 1 . .
H H11 0.034(3) 1.110(3) -0.245(4) 0.070(12) Uiso d . 1 . .
H H12 0.056(2) 0.956(3) -0.177(4) 0.050(11) Uiso d . 1 . .
H H13 0.065(3) 0.813(3) -0.128(4) 0.072(14) Uiso d . 1 . .
H H14 0.077(3) 0.658(3) -0.049(4) 0.077(13) Uiso d . 1 . .
H H15 0.164(3) 0.651(3) 0.129(4) 0.060(12) Uiso d . 1 . .
H H16 0.223(2) 0.772(2) 0.247(3) 0.040(9) Uiso d . 1 . .

loop_
_atom_site_aniso_label
_atom_site_aniso_U_11
_atom_site_aniso_U_22
_atom_site_aniso_U_33
_atom_site_aniso_U_12
_atom_site_aniso_U_13
_atom_site_aniso_U_23
Cu1 0.02821(19) 0.02505(19) 0.0313(2) 0.00175(13) -0.00022(14) -0.00123(13)
V1 0.0201(2) 0.0241(2) 0.0322(3) -0.00464(17) 0.00256(18) -0.00629(18)
V2 0.0239(2) 0.0238(2) 0.0208(2) -0.00305(17) -0.00113(17) 0.00312(17)
V3 0.0344(3) 0.0247(2) 0.0215(2) 0.00049(19) -0.00231(19) -0.00010(18)
O1 0.0324(11) 0.0333(11) 0.0370(11) 0.0057(9) 0.0089(9) -0.0015(9)
O2 0.0417(19) 0.0462(19) 0.080(3) -0.0205(16) 0.0305(18) -0.0156(18)
O3 0.0606(16) 0.0355(12) 0.0561(15) 0.0119(11) -0.0094(12) -0.0029(11)
O4 0.0535(14) 0.0283(11) 0.0450(13) -0.0079(10) -0.0142(11) -0.0008(9)
O5 0.0289(11) 0.0584(15) 0.0438(13) -0.0057(10) 0.0052(9) 0.0031(11)
O6 0.0523(14) 0.0443(13) 0.0329(11) 0.0190(11) 0.0073(10) 0.0107(10)
O7 0.0553(15) 0.0756(17) 0.0221(11) -0.0188(13) 0.0007(10) 0.0027(11)
O8 0.0452(14) 0.0773(18) 0.0430(14) -0.0242(13) 0.0016(11) -0.0233(12)
O9 0.140(3) 0.0501(16) 0.0618(18) 0.0471(18) -0.0262(19) -0.0005(14)
N1 0.0354(14) 0.0246(12) 0.0361(14) -0.0028(10) 0.0089(11) -0.0038(10)
N2 0.0231(12) 0.0260(12) 0.0312(12) 0.0005(9) -0.0015(9) -0.0020(9)
N3 0.0325(13) 0.0271(12) 0.0286(12) 0.0054(10) -0.0012(10) -0.0004(9)
N4 0.0277(13) 0.0359(13) 0.0317(13) 0.0023(10) 0.0020(10) 0.0009(10)
C1 0.053(2) 0.0291(16) 0.047(2) -0.0013(14) 0.0123(17) -0.0002(14)
C2 0.074(3) 0.0237(17) 0.068(3) -0.0073(17) 0.027(2) -0.0034(16)
C3 0.060(2) 0.0374(19) 0.061(2) -0.0164(17) 0.0191(19) -0.0196(17)
C4 0.0414(19) 0.0415(19) 0.048(2) -0.0090(15) 0.0062(16) -0.0190(15)
C5 0.0275(15) 0.0319(15) 0.0350(16) -0.0018(12) 0.0076(12) -0.0102(12)
C6 0.0220(13) 0.0353(15) 0.0303(15) -0.0013(11) 0.0019(11) -0.0073(12)
C7 0.0378(18) 0.055(2) 0.0354(18) -0.0037(16) -0.0039(14) -0.0108(16)
C8 0.0395(19) 0.059(2) 0.0368(18) 0.0058(16) -0.0055(14) 0.0090(16)
C9 0.0369(18) 0.0387(18) 0.0423(18) 0.0035(14) 0.0011(14) 0.0102(14)
C10 0.0311(16) 0.0285(15) 0.0399(17) 0.0003(12) -0.0034(13) 0.0004(13)
C11 0.047(2) 0.0427(18) 0.0322(17) 0.0091(15) -0.0002(15) -0.0034(14)
C12 0.076(3) 0.056(2) 0.0317(19) 0.014(2) -0.0137(18) 0.0014(16)
C13 0.060(3) 0.067(3) 0.055(2) 0.025(2) -0.026(2) -0.0006(19)
C14 0.039(2) 0.056(2) 0.054(2) 0.0190(17) -0.0066(17) -0.0005(17)
C15 0.0329(16) 0.0292(15) 0.0397(17) 0.0067(12) -0.0023(13) -0.0009(12)
C16 0.0293(15) 0.0335(15) 0.0401(17) 0.0057(12) 0.0023(13) 0.0003(13)
C17 0.042(2) 0.050(2) 0.052(2) 0.0176(17) 0.0068(17) -0.0025(17)
C18 0.057(2) 0.063(2) 0.050(2) 0.0111(19) 0.0220(19) -0.0076(18)
C19 0.054(2) 0.065(2) 0.0344(19) 0.0032(18) 0.0077(16) 0.0014(17)
C20 0.0333(18) 0.053(2) 0.0360(18) 0.0042(16) -0.0004(14) 0.0054(15)

loop_
_atom_type_symbol
_atom_type_description
_atom_type_scat_dispersion_real
_atom_type_scat_dispersion_imag
_atom_type_scat_source
C C 0.0033 0.0016 'International Tables Vol C Tables 4.2.6.8 and 6.1.1.4'
H H 0.0000 0.0000 'International Tables Vol C Tables 4.2.6.8 and 6.1.1.4'
N N 0.0061 0.0033 'International Tables Vol C Tables 4.2.6.8 and 6.1.1.4'
O O 0.0106 0.0060 'International Tables Vol C Tables 4.2.6.8 and 6.1.1.4'
Cu Cu 0.3201 1.2651 'International Tables Vol C Tables 4.2.6.8 and 6.1.1.4'
V V 0.3005 0.5294 'International Tables Vol C Tables 4.2.6.8 and 6.1.1.4'

loop_
_geom_angle_atom_site_label_1
_geom_angle_atom_site_label_2
_geom_angle_atom_site_label_3
_geom_angle_site_symmetry_1
_geom_angle_site_symmetry_3
_geom_angle
_geom_angle_publ_flag
O4 Cu1 N2 . . 93.75(9) ?
O4 Cu1 N3 . . 90.30(9) ?
N2 Cu1 N3 . . 170.39(9) ?
O4 Cu1 N1 . . 172.68(9) ?
N2 Cu1 N1 . . 78.93(10) ?
N3 Cu1 N1 . . 96.93(10) ?
O4 Cu1 O1 . . 87.74(9) ?
N2 Cu1 O1 . . 96.38(9) ?
N3 Cu1 O1 . . 92.48(9) ?
N1 Cu1 O1 . . 93.10(9) ?
O4 Cu1 N4 . . 92.31(10) ?
N2 Cu1 N4 . . 92.71(9) ?
N3 Cu1 N4 . . 78.41(9) ?
N1 Cu1 N4 . . 88.01(9) ?
O1 Cu1 N4 . . 170.89(9) ?
O3 V1 O1 . . 108.66(12) ?
O3 V1 O2 . . 110.17(10) ?
O1 V1 O2 . . 110.81(8) ?
O3 V1 O8 . . 106.82(13) ?
O1 V1 O8 . . 112.34(12) ?
O2 V1 O8 . . 107.96(8) ?
O5 V2 O4 . . 109.82(12) ?
O5 V2 O7 . . 107.40(12) ?
O4 V2 O7 . . 109.75(11) ?
O5 V2 O6 . . 110.05(11) ?
O4 V2 O6 . . 108.97(11) ?
O7 V2 O6 . . 110.83(11) ?
O9 V3 O7 . . 109.65(17) ?
O9 V3 O8 . . 109.78(17) ?
O7 V3 O8 . . 108.38(12) ?
O9 V3 O6 . 4_586 108.97(14) ?
O7 V3 O6 . 4_586 109.07(11) ?
O8 V3 O6 . 4_586 110.97(12) ?
V1 O1 Cu1 . . 141.73(12) ?
V1 O2 V1 3_576 . 180.00(3) ?
V2 O4 Cu1 . . 175.90(14) ?
V3 O6 V2 4_585 . 138.61(13) ?
V3 O7 V2 . . 138.95(15) ?
V3 O8 V1 . . 141.98(16) ?
C1 N1 C5 . . 118.9(3) ?
C1 N1 Cu1 . . 126.9(2) ?
C5 N1 Cu1 . . 114.19(18) ?
C10 N2 C6 . . 118.6(3) ?
C10 N2 Cu1 . . 125.6(2) ?
C6 N2 Cu1 . . 114.90(18) ?
C11 N3 C15 . . 119.0(3) ?
C11 N3 Cu1 . . 125.1(2) ?
C15 N3 Cu1 . . 115.52(19) ?
C20 N4 C16 . . 117.4(3) ?
C20 N4 Cu1 . . 128.3(2) ?
C16 N4 Cu1 . . 113.47(19) ?
N1 C1 C2 . . 122.1(4) ?
N1 C1 H16 . . 116(2) ?
C2 C1 H16 . . 122(2) ?
C3 C2 C1 . . 119.2(4) ?
C3 C2 H15 . . 119(3) ?
C1 C2 H15 . . 121(3) ?
C2 C3 C4 . . 119.3(3) ?
C2 C3 H14 . . 117(2) ?
C4 C3 H14 . . 123(2) ?
C3 C4 C5 . . 119.2(4) ?
C3 C4 H13 . . 121(3) ?
C5 C4 H13 . . 120(3) ?
N1 C5 C4 . . 121.3(3) ?
N1 C5 C6 . . 115.3(2) ?
C4 C5 C6 . . 123.4(3) ?
N2 C6 C7 . . 121.3(3) ?
N2 C6 C5 . . 115.0(2) ?
C7 C6 C5 . . 123.7(3) ?
C6 C7 C8 . . 119.5(3) ?
C6 C7 H12 . . 114(3) ?
C8 C7 H12 . . 126(3) ?
C9 C8 C7 . . 119.2(3) ?
C9 C8 H11 . . 120(2) ?
C7 C8 H11 . . 121(2) ?
C8 C9 C10 . . 118.8(3) ?
C8 C9 H10 . . 120(3) ?
C10 C9 H10 . . 121(3) ?
N2 C10 C9 . . 122.7(3) ?
N2 C10 H9 . . 116.5(19) ?
C9 C10 H9 . . 120.8(19) ?
N3 C11 C12 . . 122.1(3) ?
N3 C11 H8 . . 116(2) ?
C12 C11 H8 . . 122(2) ?
C13 C12 C11 . . 119.0(4) ?
C13 C12 H7 . . 123(3) ?
C11 C12 H7 . . 118(3) ?
C12 C13 C14 . . 119.9(3) ?
C12 C13 H6 . . 124(3) ?
C14 C13 H6 . . 116(3) ?
C13 C14 C15 . . 118.6(4) ?
C13 C14 H5 . . 120(2) ?
C15 C14 H5 . . 121(2) ?
N3 C15 C14 . . 121.5(3) ?
N3 C15 C16 . . 115.7(3) ?
C14 C15 C16 . . 122.8(3) ?
N4 C16 C17 . . 121.5(3) ?
N4 C16 C15 . . 115.3(3) ?
C17 C16 C15 . . 123.1(3) ?
C18 C17 C16 . . 119.7(3) ?
C18 C17 H4 . . 125(3) ?
C16 C17 H4 . . 115(3) ?
C19 C18 C17 . . 118.8(3) ?
C19 C18 H3 . . 125(2) ?
C17 C18 H3 . . 115(2) ?
C18 C19 C20 . . 118.6(3) ?
C18 C19 H2 . . 126(2) ?
C20 C19 H2 . . 115(2) ?
N4 C20 C19 . . 123.9(3) ?
N4 C20 H1 . . 117(3) ?
C19 C20 H1 . . 119(3) ?

loop_
_geom_bond_atom_site_label_1
_geom_bond_atom_site_label_2
_geom_bond_site_symmetry_2
_geom_bond_distance
_geom_bond_publ_flag
Cu1 O4 . 2.025(2) ?
Cu1 N2 . 2.055(2) ?
Cu1 N3 . 2.069(2) ?
Cu1 N1 . 2.081(2) ?
Cu1 O1 . 2.082(2) ?
Cu1 N4 . 2.125(2) ?
V1 O3 . 1.609(2) ?
V1 O1 . 1.656(2) ?
V1 O2 . 1.7813(6) ?
V1 O8 . 1.821(2) ?
V2 O5 . 1.610(2) ?
V2 O4 . 1.630(2) ?
V2 O7 . 1.805(2) ?
V2 O6 . 1.814(2) ?
V3 O9 . 1.580(3) ?
V3 O7 . 1.740(2) ?
V3 O8 . 1.741(2) ?
V3 O6 4_586 1.746(2) ?
O2 V1 3_576 1.7813(6) ?
O6 V3 4_585 1.746(2) ?
N1 C1 . 1.336(4) ?
N1 C5 . 1.351(4) ?
N2 C10 . 1.338(4) ?
N2 C6 . 1.349(3) ?
N3 C11 . 1.328(4) ?
N3 C15 . 1.342(4) ?
N4 C20 . 1.332(4) ?
N4 C16 . 1.344(4) ?
C1 C2 . 1.389(5) ?
C1 H16 . 0.97(3) ?
C2 C3 . 1.365(6) ?
C2 H15 . 0.82(4) ?
C3 C4 . 1.380(5) ?
C3 H14 . 1.06(4) ?
C4 C5 . 1.390(4) ?
C4 H13 . 0.91(4) ?
C5 C6 . 1.479(4) ?
C6 C7 . 1.382(5) ?
C7 C8 . 1.382(5) ?
C7 H12 . 0.82(4) ?
C8 C9 . 1.367(5) ?
C8 H11 . 1.05(4) ?
C9 C10 . 1.380(4) ?
C9 H10 . 0.85(4) ?
C10 H9 . 0.90(3) ?
C11 C12 . 1.381(5) ?
C11 H8 . 0.87(3) ?
C12 C13 . 1.358(6) ?
C12 H7 . 0.88(4) ?
C13 C14 . 1.373(6) ?
C13 H6 . 0.83(4) ?
C14 C15 . 1.388(4) ?
C14 H5 . 0.89(4) ?
C15 C16 . 1.477(4) ?
C16 C17 . 1.387(4) ?
C17 C18 . 1.370(5) ?
C17 H4 . 0.79(4) ?
C18 C19 . 1.366(5) ?
C18 H3 . 0.90(4) ?
C19 C20 . 1.372(5) ?
C19 H2 . 0.98(4) ?
C20 H1 . 0.77(3) ?

loop_
_geom_hbond_atom_site_label_D
_geom_hbond_atom_site_label_H
_geom_hbond_atom_site_label_A
_geom_hbond_site_symmetry_A
_geom_hbond_distance_DH
_geom_hbond_distance_HA
_geom_hbond_distance_DA
_geom_hbond_angle_DHA
C11 H8 O1 . 0.87(3) 2.52(3) 3.093(4) 124(2)
C14 H5 O5 2_645 0.89(4) 2.51(3) 3.159(5) 131(3)
C18 H3 O5 3_675 0.90(4) 2.46(4) 3.315(5) 157(3)
C19 H2 O9 1_554 0.98(4) 2.32(4) 3.156(5) 144(3)

loop_
_geom_torsion_atom_site_label_1
_geom_torsion_atom_site_label_2
_geom_torsion_atom_site_label_3
_geom_torsion_atom_site_label_4
_geom_torsion_site_symmetry_1
_geom_torsion_site_symmetry_2
_geom_torsion_site_symmetry_3
_geom_torsion_site_symmetry_4
_geom_torsion
_geom_torsion_publ_flag
O3 V1 O1 Cu1 . . . . 36.1(2) ?
O2 V1 O1 Cu1 . . . . 157.26(16) ?
O8 V1 O1 Cu1 . . . . -81.9(2) ?
O4 Cu1 O1 V1 . . . . 37.4(2) ?
N2 Cu1 O1 V1 . . . . -56.2(2) ?
N3 Cu1 O1 V1 . . . . 127.6(2) ?
N1 Cu1 O1 V1 . . . . -135.4(2) ?
O5 V2 O6 V3 . . . 4_585 33.7(3) ?
O4 V2 O6 V3 . . . 4_585 -86.8(2) ?
O7 V2 O6 V3 . . . 4_585 152.3(2) ?
O9 V3 O7 V2 . . . . 81.2(3) ?
O8 V3 O7 V2 . . . . -38.6(3) ?
O6 V3 O7 V2 4_586 . . . -159.5(2) ?
O5 V2 O7 V3 . . . . -138.5(2) ?
O4 V2 O7 V3 . . . . -19.1(3) ?
O6 V2 O7 V3 . . . . 101.3(3) ?
O9 V3 O8 V1 . . . . -54.8(3) ?
O7 V3 O8 V1 . . . . 64.9(3) ?
O6 V3 O8 V1 4_586 . . . -175.4(2) ?
O3 V1 O8 V3 . . . . -109.6(3) ?
O1 V1 O8 V3 . . . . 9.4(3) ?
O2 V1 O8 V3 . . . . 131.9(2) ?
N2 Cu1 N1 C1 . . . . -174.2(3) ?
N3 Cu1 N1 C1 . . . . 14.6(3) ?
O1 Cu1 N1 C1 . . . . -78.3(3) ?
N4 Cu1 N1 C1 . . . . 92.6(3) ?
N2 Cu1 N1 C5 . . . . 9.10(19) ?
N3 Cu1 N1 C5 . . . . -162.12(19) ?
O1 Cu1 N1 C5 . . . . 105.0(2) ?
N4 Cu1 N1 C5 . . . . -84.0(2) ?
O4 Cu1 N2 C10 . . . . -0.6(2) ?
N1 Cu1 N2 C10 . . . . 179.4(3) ?
O1 Cu1 N2 C10 . . . . 87.5(2) ?
N4 Cu1 N2 C10 . . . . -93.1(2) ?
O4 Cu1 N2 C6 . . . . 168.1(2) ?
N1 Cu1 N2 C6 . . . . -11.84(19) ?
O1 Cu1 N2 C6 . . . . -103.8(2) ?
N4 Cu1 N2 C6 . . . . 75.6(2) ?
O4 Cu1 N3 C11 . . . . 80.5(3) ?
N1 Cu1 N3 C11 . . . . -100.6(3) ?
O1 Cu1 N3 C11 . . . . -7.2(3) ?
N4 Cu1 N3 C11 . . . . 172.8(3) ?
O4 Cu1 N3 C15 . . . . -91.7(2) ?
N1 Cu1 N3 C15 . . . . 87.1(2) ?
O1 Cu1 N3 C15 . . . . -179.5(2) ?
N4 Cu1 N3 C15 . . . . 0.6(2) ?
O4 Cu1 N4 C20 . . . . -93.8(3) ?
N2 Cu1 N4 C20 . . . . 0.1(3) ?
N3 Cu1 N4 C20 . . . . 176.4(3) ?
N1 Cu1 N4 C20 . . . . 78.9(3) ?
O4 Cu1 N4 C16 . . . . 96.9(2) ?
N2 Cu1 N4 C16 . . . . -169.2(2) ?
N3 Cu1 N4 C16 . . . . 7.1(2) ?
N1 Cu1 N4 C16 . . . . -90.4(2) ?
C5 N1 C1 C2 . . . . 1.1(5) ?
Cu1 N1 C1 C2 . . . . -175.5(3) ?
N1 C1 C2 C3 . . . . 0.0(6) ?
C1 C2 C3 C4 . . . . -0.6(6) ?
C2 C3 C4 C5 . . . . 0.1(5) ?
C1 N1 C5 C4 . . . . -1.6(4) ?
Cu1 N1 C5 C4 . . . . 175.4(2) ?
C1 N1 C5 C6 . . . . 177.8(3) ?
Cu1 N1 C5 C6 . . . . -5.3(3) ?
C3 C4 C5 N1 . . . . 1.0(5) ?
C3 C4 C5 C6 . . . . -178.3(3) ?
C10 N2 C6 C7 . . . . 1.7(4) ?
Cu1 N2 C6 C7 . . . . -167.8(2) ?
C10 N2 C6 C5 . . . . -177.9(2) ?
Cu1 N2 C6 C5 . . . . 12.6(3) ?
N1 C5 C6 N2 . . . . -4.8(4) ?
C4 C5 C6 N2 . . . . 174.6(3) ?
N1 C5 C6 C7 . . . . 175.7(3) ?
C4 C5 C6 C7 . . . . -5.0(5) ?
N2 C6 C7 C8 . . . . -0.4(5) ?
C5 C6 C7 C8 . . . . 179.1(3) ?
C6 C7 C8 C9 . . . . -0.9(5) ?
C7 C8 C9 C10 . . . . 0.8(5) ?
C6 N2 C10 C9 . . . . -1.8(4) ?
Cu1 N2 C10 C9 . . . . 166.5(2) ?
C8 C9 C10 N2 . . . . 0.6(5) ?
C15 N3 C11 C12 . . . . 0.1(5) ?
Cu1 N3 C11 C12 . . . . -171.9(3) ?
N3 C11 C12 C13 . . . . 1.4(6) ?
C11 C12 C13 C14 . . . . -1.2(6) ?
C12 C13 C14 C15 . . . . -0.4(6) ?
C11 N3 C15 C14 . . . . -1.9(5) ?
Cu1 N3 C15 C14 . . . . 170.9(3) ?
C11 N3 C15 C16 . . . . 179.7(3) ?
Cu1 N3 C15 C16 . . . . -7.5(3) ?
C13 C14 C15 N3 . . . . 2.0(5) ?
C13 C14 C15 C16 . . . . -179.6(3) ?
C20 N4 C16 C17 . . . . -3.9(5) ?
Cu1 N4 C16 C17 . . . . 166.7(3) ?
C20 N4 C16 C15 . . . . 176.4(3) ?
Cu1 N4 C16 C15 . . . . -13.0(3) ?
N3 C15 C16 N4 . . . . 13.9(4) ?
C14 C15 C16 N4 . . . . -164.5(3) ?
N3 C15 C16 C17 . . . . -165.8(3) ?
C14 C15 C16 C17 . . . . 15.8(5) ?
N4 C16 C17 C18 . . . . 2.6(5) ?
C15 C16 C17 C18 . . . . -177.8(3) ?
C16 C17 C18 C19 . . . . 0.2(6) ?
C17 C18 C19 C20 . . . . -1.5(6) ?
C16 N4 C20 C19 . . . . 2.6(5) ?
Cu1 N4 C20 C19 . . . . -166.4(3) ?
C18 C19 C20 N4 . . . . 0.1(6) ?
